data_4112746
loop_
_publ_author_name
'Chien-Ming Lee'
'Chien-Hong Chen'
'Shyue-Chu Ke'
'Gene-Hsiang Lee'
'Wen-Feng Liaw'

_publ_section_title
;
 Mononuclear Nickel(III) and Nickel(II) Thiolate Complexes with
 Intramolecular S-H Proton Interacting with Both Sulfur and Nickel:
 Relevance to the [NiFe]/[NiFeSe] Hydrogenases
;
_journal_name_full 'Journal of the American Chemical Society'
_journal_page_first 8406
_journal_page_last 8412
_journal_paper_doi 10.1021/ja048568l
_journal_volume 126
_journal_year 2004
_chemical_formula_sum 'C64 H55 N Ni O P3 S3 Se'
_chemical_formula_weight 1180.85
_chemical_name_systematic
; 
 ? 
;
_space_group_IT_number 7
_symmetry_cell_setting monoclinic
_symmetry_space_group_name_Hall 'P -2yc'
_symmetry_space_group_name_H-M 'P 1 c 1'
_atom_sites_solution_hydrogens geom
_atom_sites_solution_primary direct
_atom_sites_solution_secondary difmap
_audit_creation_method SHELXL-97
_cell_angle_alpha 90.00
_cell_angle_beta 90.108(2)
_cell_angle_gamma 90.00
_cell_formula_units_Z 2
_cell_length_a 10.1387(5)
_cell_length_b 14.0357(8)
_cell_length_c 19.3833(11)
_cell_measurement_reflns_used 2416
_cell_measurement_temperature 150(1)
_cell_measurement_theta_max 21.92
_cell_measurement_theta_min 2.48
_cell_volume 2758.3(3)
_computing_cell_refinement 'Bruker SAINT'
_computing_data_collection 'Bruker SMART'
_computing_data_reduction 'Bruker SAINT'
_computing_molecular_graphics 'Bruker SHELXTL'
_computing_publication_material 'Bruker SHELXTL'
_computing_structure_refinement 'SHELXL-97 (Sheldrick, 1997)'
_computing_structure_solution 'SHELXS-97 (Sheldrick, 1990)'
_diffrn_ambient_temperature 150(1)
_diffrn_measured_fraction_theta_full 0.999
_diffrn_measured_fraction_theta_max 0.999
_diffrn_measurement_device_type 'BRUKER SMART ApexCCD area detector'
_diffrn_measurement_method 'phi and omega scans'
_diffrn_radiation_monochromator graphite
_diffrn_radiation_source 'fine-focus sealed tube'
_diffrn_radiation_type MoK\a
_diffrn_radiation_wavelength 0.71073
_diffrn_reflns_av_R_equivalents 0.0533
_diffrn_reflns_av_sigmaI/netI 0.0968
_diffrn_reflns_limit_h_max 13
_diffrn_reflns_limit_h_min -12
_diffrn_reflns_limit_k_max 18
_diffrn_reflns_limit_k_min -18
_diffrn_reflns_limit_l_max 25
_diffrn_reflns_limit_l_min -25
_diffrn_reflns_number 26126
_diffrn_reflns_theta_full 27.50
_diffrn_reflns_theta_max 27.50
_diffrn_reflns_theta_min 1.45
_exptl_absorpt_coefficient_mu 1.256
_exptl_absorpt_correction_T_max 0.9284
_exptl_absorpt_correction_T_min 0.7441
_exptl_absorpt_correction_type multi-scan
_exptl_crystal_colour deep-blue
_exptl_crystal_density_diffrn 1.422
_exptl_crystal_density_meas 0
_exptl_crystal_description plate
_exptl_crystal_F_000 1218
_exptl_crystal_size_max 0.25
_exptl_crystal_size_mid 0.12
_exptl_crystal_size_min 0.06
_refine_diff_density_max 0.690
_refine_diff_density_min -0.339
_refine_diff_density_rms 0.085
_refine_ls_abs_structure_details 'Flack H D (1983), Acta Cryst. A39, 876-881'
_refine_ls_abs_structure_Flack 0.007(8)
_refine_ls_extinction_method none
_refine_ls_goodness_of_fit_ref 1.029
_refine_ls_hydrogen_treatment mixed
_refine_ls_matrix_type full
_refine_ls_number_parameters 667
_refine_ls_number_reflns 12324
_refine_ls_number_restraints 2
_refine_ls_restrained_S_all 1.029
_refine_ls_R_factor_all 0.0704
_refine_ls_R_factor_gt 0.0526
_refine_ls_shift/su_max 0.001
_refine_ls_shift/su_mean 0.000
_refine_ls_structure_factor_coef Fsqd
_refine_ls_weighting_details 'calc w=1/[\s^2^(Fo^2^)+(0.0376P)^2^+0.0000P] where P=(Fo^2^+2Fc^2^)/3'
_refine_ls_weighting_scheme calc
_refine_ls_wR_factor_gt 0.1014
_refine_ls_wR_factor_ref 0.1168
_reflns_number_gt 9958
_reflns_number_total 12324
_reflns_threshold_expression >2sigma(I)
_cod_data_source_file ja048568lsi20040311_101249.cif
_cod_data_source_block ic9671
_cod_database_code 4112746

loop_
_symmetry_equiv_pos_as_xyz
'x, y, z'
'x, -y, z+1/2'

loop_
_atom_site_label
_atom_site_type_symbol
_atom_site_fract_x
_atom_site_fract_y
_atom_site_fract_z
_atom_site_U_iso_or_equiv
_atom_site_adp_type
_atom_site_occupancy
_atom_site_symmetry_multiplicity
_atom_site_calc_flag
_atom_site_refinement_flags
Ni Ni 0.90476(5) 0.19857(4) 0.31356(3) 0.02279(14) Uani 1 1 d .
Se Se 1.04489(4) 0.09797(4) 0.24821(3) 0.03263(13) Uani 1 1 d .
S1 S 0.73367(12) 0.11061(9) 0.28598(7) 0.0309(3) Uani 1 1 d .
S2 S 0.98317(13) 0.33174(10) 0.25903(7) 0.0332(3) Uani 1 1 d .
S3 S 1.03008(12) 0.19492(10) 0.41023(7) 0.0312(3) Uani 1 1 d .
P1 P 0.77115(12) 0.29001(8) 0.36717(6) 0.0206(2) Uani 1 1 d .
C1 C 1.0047(5) -0.0292(3) 0.2771(3) 0.0266(11) Uani 1 1 d .
C2 C 1.0070(5) -0.1023(4) 0.2284(3) 0.0329(12) Uani 1 1 d .
H2A H 1.0276 -0.0879 0.1818 0.040 Uiso 1 1 calc R
C3 C 0.9797(6) -0.1957(4) 0.2471(3) 0.0419(14) Uani 1 1 d .
H3A H 0.9828 -0.2444 0.2131 0.050 Uiso 1 1 calc R
C4 C 0.9482(5) -0.2188(4) 0.3138(3) 0.0391(14) Uani 1 1 d .
H4A H 0.9276 -0.2826 0.3262 0.047 Uiso 1 1 calc R
C5 C 0.9471(5) -0.1470(4) 0.3629(3) 0.0357(12) Uani 1 1 d .
H5A H 0.9276 -0.1619 0.4096 0.043 Uiso 1 1 calc R
C6 C 0.9741(5) -0.0535(4) 0.3445(3) 0.0325(12) Uani 1 1 d .
H6A H 0.9717 -0.0051 0.3788 0.039 Uiso 1 1 calc R
C7 C 0.5964(5) 0.1581(3) 0.3308(2) 0.0248(10) Uani 1 1 d .
C8 C 0.4742(5) 0.1133(4) 0.3272(3) 0.0320(12) Uani 1 1 d .
H8A H 0.4634 0.0581 0.2993 0.038 Uiso 1 1 calc R
C9 C 0.3686(5) 0.1487(3) 0.3641(3) 0.0313(12) Uani 1 1 d .
H9A H 0.2846 0.1193 0.3596 0.038 Uiso 1 1 calc R
C10 C 0.3831(5) 0.2256(4) 0.4069(3) 0.0389(14) Uani 1 1 d .
H10A H 0.3104 0.2481 0.4331 0.047 Uiso 1 1 calc R
C11 C 0.5042(5) 0.2702(4) 0.4117(3) 0.0343(13) Uani 1 1 d .
H11A H 0.5147 0.3235 0.4414 0.041 Uiso 1 1 calc R
C12 C 0.6110(4) 0.2379(3) 0.3733(2) 0.0230(10) Uani 1 1 d .
C13 C 0.8596(5) 0.4176(3) 0.2731(2) 0.0271(11) Uani 1 1 d .
C14 C 0.8587(6) 0.5042(4) 0.2381(3) 0.0350(12) Uani 1 1 d .
H14A H 0.9270 0.5179 0.2062 0.042 Uiso 1 1 calc R
C15 C 0.7620(6) 0.5695(4) 0.2487(3) 0.0374(14) Uani 1 1 d .
H15A H 0.7628 0.6274 0.2232 0.045 Uiso 1 1 calc R
C16 C 0.6629(6) 0.5534(4) 0.2957(3) 0.0352(13) Uani 1 1 d .
H16A H 0.5971 0.6004 0.3034 0.042 Uiso 1 1 calc R
C17 C 0.6597(5) 0.4683(3) 0.3316(3) 0.0297(11) Uani 1 1 d .
H17A H 0.5903 0.4558 0.3632 0.036 Uiso 1 1 calc R
C18 C 0.7585(5) 0.4009(3) 0.3215(2) 0.0230(10) Uani 1 1 d .
C19 C 0.9521(5) 0.2721(3) 0.4683(3) 0.0271(11) Uani 1 1 d .
C20 C 1.0066(6) 0.2900(4) 0.5332(3) 0.0370(13) Uani 1 1 d .
H20A H 1.0885 0.2617 0.5454 0.044 Uiso 1 1 calc R
C21 C 0.9427(6) 0.3486(4) 0.5803(3) 0.0399(14) Uani 1 1 d .
H21A H 0.9810 0.3594 0.6244 0.048 Uiso 1 1 calc R
C22 C 0.8238(6) 0.3915(4) 0.5637(3) 0.0377(14) Uani 1 1 d .
H22A H 0.7801 0.4311 0.5962 0.045 Uiso 1 1 calc R
C23 C 0.7700(5) 0.3760(4) 0.4997(3) 0.0317(12) Uani 1 1 d .
H23A H 0.6895 0.4064 0.4876 0.038 Uiso 1 1 calc R
C24 C 0.8316(5) 0.3166(3) 0.4524(2) 0.0230(10) Uani 1 1 d .
P2 P 0.62600(11) 0.23171(9) 1.02107(6) 0.0206(3) Uani 1 1 d .
P3 P 0.41401(11) 0.22821(8) 0.91387(6) 0.0206(3) Uani 1 1 d .
N1 N 0.5510(4) 0.2461(3) 0.95024(19) 0.0245(9) Uani 1 1 d .
C25 C 0.7696(5) 0.3083(3) 1.0180(2) 0.0243(10) Uani 1 1 d .
C26 C 0.7936(5) 0.3594(3) 0.9581(3) 0.0282(11) Uani 1 1 d .
H26A H 0.7321 0.3575 0.9211 0.034 Uiso 1 1 calc R
C27 C 0.9087(5) 0.4137(4) 0.9525(3) 0.0327(12) Uani 1 1 d .
H27A H 0.9267 0.4479 0.9112 0.039 Uiso 1 1 calc R
C28 C 0.9950(5) 0.4174(4) 1.0065(3) 0.0332(12) Uani 1 1 d .
H28A H 1.0729 0.4546 1.0025 0.040 Uiso 1 1 calc R
C29 C 0.9713(5) 0.3683(4) 1.0666(3) 0.0351(13) Uani 1 1 d .
H29A H 1.0321 0.3720 1.1039 0.042 Uiso 1 1 calc R
C30 C 0.8576(5) 0.3129(4) 1.0727(3) 0.0300(11) Uani 1 1 d .
H30A H 0.8406 0.2787 1.1140 0.036 Uiso 1 1 calc R
C31 C 0.5335(5) 0.2609(3) 1.0974(2) 0.0234(10) Uani 1 1 d .
C32 C 0.5527(5) 0.3471(4) 1.1322(3) 0.0368(13) Uani 1 1 d .
H32A H 0.6165 0.3915 1.1162 0.044 Uiso 1 1 calc R
C33 C 0.4778(6) 0.3670(5) 1.1902(3) 0.0484(16) Uani 1 1 d .
H33A H 0.4943 0.4237 1.2156 0.058 Uiso 1 1 calc R
C34 C 0.3802(7) 0.3062(5) 1.2113(3) 0.0494(16) Uani 1 1 d .
H34A H 0.3264 0.3222 1.2497 0.059 Uiso 1 1 calc R
C35 C 0.3603(6) 0.2207(5) 1.1764(3) 0.0442(15) Uani 1 1 d .
H35A H 0.2936 0.1779 1.1912 0.053 Uiso 1 1 calc R
C36 C 0.4379(5) 0.1984(4) 1.1202(3) 0.0338(12) Uani 1 1 d .
H36A H 0.4254 0.1395 1.0970 0.041 Uiso 1 1 calc R
C37 C 0.6836(4) 0.1120(3) 1.0330(2) 0.0210(10) Uani 1 1 d .
C38 C 0.7243(5) 0.0816(3) 1.0977(3) 0.0280(11) Uani 1 1 d .
H38A H 0.7160 0.1229 1.1363 0.034 Uiso 1 1 calc R
C39 C 0.7770(5) -0.0086(4) 1.1062(3) 0.0324(12) Uani 1 1 d .
H39A H 0.8072 -0.0289 1.1502 0.039 Uiso 1 1 calc R
C40 C 0.7853(5) -0.0693(4) 1.0498(3) 0.0368(13) Uani 1 1 d .
H40A H 0.8188 -0.1319 1.0560 0.044 Uiso 1 1 calc R
C41 C 0.7460(5) -0.0404(4) 0.9856(3) 0.0351(12) Uani 1 1 d .
H41A H 0.7535 -0.0823 0.9473 0.042 Uiso 1 1 calc R
C42 C 0.6947(5) 0.0511(3) 0.9768(3) 0.0266(11) Uani 1 1 d .
H42A H 0.6674 0.0718 0.9323 0.032 Uiso 1 1 calc R
C43 C 0.3010(5) 0.1534(3) 0.9602(2) 0.0261(11) Uani 1 1 d .
C44 C 0.1948(5) 0.1911(4) 0.9965(3) 0.0340(12) Uani 1 1 d .
H44A H 0.1762 0.2574 0.9939 0.041 Uiso 1 1 calc R
C45 C 0.1166(6) 0.1327(5) 1.0361(3) 0.0477(15) Uani 1 1 d .
H45A H 0.0454 0.1589 1.0617 0.057 Uiso 1 1 calc R
C46 C 0.1414(6) 0.0359(5) 1.0389(3) 0.0442(15) Uani 1 1 d .
H46A H 0.0860 -0.0043 1.0656 0.053 Uiso 1 1 calc R
C47 C 0.2459(6) -0.0028(4) 1.0032(3) 0.0459(15) Uani 1 1 d .
H47A H 0.2628 -0.0693 1.0054 0.055 Uiso 1 1 calc R
C48 C 0.3266(5) 0.0561(4) 0.9639(3) 0.0318(12) Uani 1 1 d .
H48A H 0.3992 0.0298 0.9396 0.038 Uiso 1 1 calc R
C49 C 0.4433(5) 0.1729(3) 0.8309(2) 0.0208(10) Uani 1 1 d .
C50 C 0.3406(5) 0.1291(3) 0.7950(2) 0.0258(11) Uani 1 1 d .
H50A H 0.2550 0.1255 0.8146 0.031 Uiso 1 1 calc R
C51 C 0.3646(5) 0.0909(3) 0.7302(3) 0.0314(12) Uani 1 1 d .
H51A H 0.2952 0.0611 0.7053 0.038 Uiso 1 1 calc R
C52 C 0.4894(5) 0.0960(4) 0.7019(3) 0.0344(13) Uani 1 1 d .
H52A H 0.5058 0.0701 0.6575 0.041 Uiso 1 1 calc R
C53 C 0.5903(5) 0.1389(4) 0.7385(3) 0.0342(12) Uani 1 1 d .
H53A H 0.6763 0.1414 0.7192 0.041 Uiso 1 1 calc R
C54 C 0.5681(5) 0.1782(4) 0.8027(3) 0.0287(11) Uani 1 1 d .
H54A H 0.6377 0.2085 0.8272 0.034 Uiso 1 1 calc R
C55 C 0.3364(5) 0.3420(3) 0.8975(2) 0.0244(10) Uani 1 1 d .
C56 C 0.3762(5) 0.4218(4) 0.9338(3) 0.0315(12) Uani 1 1 d .
H56A H 0.4446 0.4169 0.9672 0.038 Uiso 1 1 calc R
C57 C 0.3163(6) 0.5088(4) 0.9215(3) 0.0412(14) Uani 1 1 d .
H57A H 0.3420 0.5629 0.9477 0.049 Uiso 1 1 calc R
C58 C 0.2206(6) 0.5178(4) 0.8720(3) 0.0398(14) Uani 1 1 d .
H58A H 0.1829 0.5784 0.8627 0.048 Uiso 1 1 calc R
C59 C 0.1797(6) 0.4396(4) 0.8361(3) 0.0409(14) Uani 1 1 d .
H59A H 0.1120 0.4455 0.8025 0.049 Uiso 1 1 calc R
C60 C 0.2369(5) 0.3515(4) 0.8488(3) 0.0363(13) Uani 1 1 d .
H60A H 0.2077 0.2971 0.8238 0.044 Uiso 1 1 calc R
O1 O 0.4200(7) 0.5963(6) 0.0655(4) 0.124(3) Uani 1 1 d .
C61 C 0.3048(9) 0.5535(7) 0.0914(4) 0.083(2) Uani 1 1 d .
H61A H 0.3142 0.4833 0.0918 0.100 Uiso 1 1 calc R
H61B H 0.2280 0.5704 0.0623 0.100 Uiso 1 1 calc R
C62 C 0.2865(9) 0.5892(7) 0.1614(4) 0.085(3) Uani 1 1 d .
H62A H 0.1978 0.6177 0.1670 0.102 Uiso 1 1 calc R
H62B H 0.2976 0.5375 0.1957 0.102 Uiso 1 1 calc R
C63 C 0.3845(16) 0.6578(8) 0.1688(6) 0.156(6) Uani 1 1 d .
H63A H 0.3443 0.7181 0.1848 0.187 Uiso 1 1 calc R
H63B H 0.4484 0.6366 0.2044 0.187 Uiso 1 1 calc R
C64 C 0.4508(11) 0.6739(9) 0.1073(5) 0.123(5) Uani 1 1 d .
H64A H 0.5472 0.6776 0.1153 0.147 Uiso 1 1 calc R
H64B H 0.4209 0.7341 0.0857 0.147 Uiso 1 1 calc R

loop_
_atom_site_aniso_label
_atom_site_aniso_U_11
_atom_site_aniso_U_22
_atom_site_aniso_U_33
_atom_site_aniso_U_23
_atom_site_aniso_U_13
_atom_site_aniso_U_12
Ni 0.0197(3) 0.0268(3) 0.0220(3) -0.0020(3) 0.0025(2) -0.0021(3)
Se 0.0287(3) 0.0361(3) 0.0332(3) -0.0024(2) 0.0130(2) -0.0006(2)
S1 0.0251(7) 0.0379(7) 0.0299(7) -0.0138(6) 0.0031(5) -0.0053(5)
S2 0.0292(7) 0.0372(7) 0.0332(7) 0.0062(6) 0.0098(6) -0.0043(6)
S3 0.0225(6) 0.0428(8) 0.0283(7) -0.0036(6) -0.0042(5) 0.0049(6)
P1 0.0196(6) 0.0206(6) 0.0217(6) -0.0011(5) 0.0014(5) -0.0034(5)
C1 0.017(2) 0.027(3) 0.035(3) -0.001(2) 0.001(2) 0.0039(19)
C2 0.030(3) 0.045(3) 0.024(3) -0.004(2) -0.001(2) 0.008(2)
C3 0.042(3) 0.040(3) 0.044(3) -0.017(3) -0.006(3) 0.005(3)
C4 0.036(3) 0.031(3) 0.051(4) 0.002(3) -0.001(3) 0.008(2)
C5 0.033(3) 0.040(3) 0.035(3) 0.006(3) 0.005(2) 0.008(2)
C6 0.028(3) 0.044(3) 0.025(3) -0.008(2) 0.006(2) 0.011(2)
C7 0.025(3) 0.026(2) 0.024(2) 0.004(2) 0.001(2) -0.003(2)
C8 0.027(3) 0.033(3) 0.036(3) 0.002(2) 0.001(2) -0.005(2)
C9 0.020(3) 0.026(3) 0.047(3) 0.008(2) -0.002(2) -0.002(2)
C10 0.025(3) 0.033(3) 0.059(4) 0.001(3) 0.010(3) 0.000(2)
C11 0.027(3) 0.023(3) 0.054(4) -0.011(2) 0.010(3) -0.002(2)
C12 0.018(2) 0.025(2) 0.026(3) 0.003(2) -0.0016(19) 0.0005(19)
C13 0.027(3) 0.032(3) 0.021(2) 0.000(2) -0.004(2) -0.005(2)
C14 0.044(3) 0.035(3) 0.026(3) 0.005(2) 0.000(2) -0.011(3)
C15 0.051(4) 0.029(3) 0.033(3) 0.008(2) -0.016(3) -0.009(3)
C16 0.044(3) 0.027(3) 0.034(3) -0.004(2) -0.005(3) 0.004(2)
C17 0.036(3) 0.028(3) 0.025(3) -0.005(2) 0.000(2) -0.002(2)
C18 0.027(3) 0.021(2) 0.021(2) 0.0024(19) -0.004(2) -0.0044(19)
C19 0.028(3) 0.026(3) 0.027(3) 0.002(2) 0.005(2) -0.005(2)
C20 0.042(3) 0.044(3) 0.025(3) 0.004(2) -0.013(3) -0.004(3)
C21 0.064(4) 0.038(3) 0.017(3) -0.002(2) -0.005(3) -0.010(3)
C22 0.063(4) 0.029(3) 0.021(3) -0.004(2) 0.002(3) -0.006(3)
C23 0.036(3) 0.030(3) 0.029(3) 0.003(2) 0.000(2) -0.001(2)
C24 0.026(3) 0.022(2) 0.020(2) -0.0008(18) 0.001(2) -0.007(2)
P2 0.0181(6) 0.0249(6) 0.0189(6) 0.0003(5) -0.0008(5) -0.0011(5)
P3 0.0177(6) 0.0252(6) 0.0188(6) 0.0010(5) -0.0008(5) -0.0008(5)
N1 0.018(2) 0.035(2) 0.021(2) 0.0040(17) -0.0037(16) -0.0053(17)
C25 0.021(2) 0.027(3) 0.025(3) -0.002(2) -0.001(2) 0.002(2)
C26 0.029(3) 0.023(2) 0.033(3) 0.001(2) 0.004(2) 0.002(2)
C27 0.034(3) 0.033(3) 0.032(3) 0.002(2) 0.006(2) 0.000(2)
C28 0.026(3) 0.031(3) 0.042(3) -0.006(2) 0.008(2) -0.007(2)
C29 0.025(3) 0.040(3) 0.041(3) -0.011(3) -0.002(2) -0.002(2)
C30 0.031(3) 0.034(3) 0.025(3) 0.000(2) 0.000(2) 0.002(2)
C31 0.023(2) 0.028(2) 0.018(2) -0.0003(19) 0.0037(19) 0.006(2)
C32 0.036(3) 0.041(3) 0.033(3) -0.009(2) 0.006(2) -0.001(3)
C33 0.051(4) 0.056(4) 0.038(3) -0.017(3) 0.006(3) 0.005(3)
C34 0.055(4) 0.070(4) 0.023(3) -0.004(3) 0.012(3) 0.021(4)
C35 0.039(3) 0.062(4) 0.031(3) 0.005(3) 0.008(3) -0.003(3)
C36 0.031(3) 0.041(3) 0.029(3) -0.004(2) 0.005(2) 0.003(2)
C37 0.016(2) 0.026(2) 0.022(2) -0.0017(19) 0.0012(18) -0.0007(18)
C38 0.025(3) 0.029(3) 0.030(3) 0.001(2) 0.004(2) 0.003(2)
C39 0.028(3) 0.040(3) 0.029(3) 0.012(2) 0.002(2) 0.001(2)
C40 0.036(3) 0.030(3) 0.045(3) 0.003(3) 0.006(3) 0.007(2)
C41 0.037(3) 0.038(3) 0.030(3) -0.006(2) 0.007(2) 0.002(2)
C42 0.024(3) 0.031(3) 0.024(3) 0.002(2) -0.002(2) -0.003(2)
C43 0.019(2) 0.033(3) 0.027(3) 0.002(2) -0.002(2) -0.004(2)
C44 0.029(3) 0.033(3) 0.040(3) 0.007(2) 0.005(2) 0.005(2)
C45 0.031(3) 0.058(4) 0.054(4) 0.008(3) 0.016(3) 0.008(3)
C46 0.040(3) 0.057(4) 0.036(3) 0.011(3) 0.011(3) -0.011(3)
C47 0.054(4) 0.034(3) 0.050(4) 0.006(3) 0.010(3) -0.009(3)
C48 0.040(3) 0.027(3) 0.028(3) -0.007(2) 0.009(2) -0.003(2)
C49 0.022(2) 0.021(2) 0.019(2) 0.0003(18) 0.0000(19) 0.0018(18)
C50 0.024(3) 0.030(3) 0.023(2) 0.000(2) 0.001(2) 0.002(2)
C51 0.037(3) 0.028(3) 0.029(3) -0.001(2) -0.010(2) -0.002(2)
C52 0.038(3) 0.044(3) 0.021(3) -0.008(2) 0.001(2) 0.008(3)
C53 0.027(3) 0.043(3) 0.032(3) -0.003(2) 0.012(2) 0.007(2)
C54 0.020(3) 0.033(3) 0.032(3) -0.002(2) 0.002(2) 0.004(2)
C55 0.025(3) 0.027(2) 0.021(2) 0.004(2) 0.005(2) 0.002(2)
C56 0.024(3) 0.033(3) 0.037(3) -0.001(2) -0.004(2) -0.008(2)
C57 0.037(3) 0.026(3) 0.061(4) 0.000(3) 0.005(3) -0.007(2)
C58 0.035(3) 0.035(3) 0.050(4) 0.019(3) 0.010(3) 0.008(2)
C59 0.038(3) 0.046(3) 0.039(3) 0.005(3) -0.006(3) 0.016(3)
C60 0.032(3) 0.039(3) 0.037(3) -0.004(2) -0.004(2) 0.007(2)
O1 0.093(5) 0.181(7) 0.099(5) -0.075(5) 0.029(4) -0.061(5)
C61 0.077(6) 0.095(6) 0.077(6) -0.011(5) 0.001(5) -0.009(5)
C62 0.078(6) 0.111(8) 0.064(5) -0.024(5) 0.003(5) 0.003(5)
C63 0.280(17) 0.108(9) 0.081(7) -0.048(7) 0.058(9) -0.100(11)
C64 0.122(9) 0.159(10) 0.088(7) -0.061(7) 0.034(7) -0.067(8)

loop_
_atom_type_symbol
_atom_type_description
_atom_type_scat_dispersion_real
_atom_type_scat_dispersion_imag
_atom_type_scat_source
C C 0.0033 0.0016 'International Tables Vol C Tables 4.2.6.8 and 6.1.1.4'
H H 0.0000 0.0000 'International Tables Vol C Tables 4.2.6.8 and 6.1.1.4'
N N 0.0061 0.0033 'International Tables Vol C Tables 4.2.6.8 and 6.1.1.4'
O O 0.0106 0.0060 'International Tables Vol C Tables 4.2.6.8 and 6.1.1.4'
P P 0.1023 0.0942 'International Tables Vol C Tables 4.2.6.8 and 6.1.1.4'
S S 0.1246 0.1234 'International Tables Vol C Tables 4.2.6.8 and 6.1.1.4'
Ni Ni 0.3393 1.1124 'International Tables Vol C Tables 4.2.6.8 and 6.1.1.4'
Se Se -0.0929 2.2259 'International Tables Vol C Tables 4.2.6.8 and 6.1.1.4'

loop_
_geom_angle_atom_site_label_1
_geom_angle_atom_site_label_2
_geom_angle_atom_site_label_3
_geom_angle
P1 Ni S1 87.41(5)
P1 Ni S3 88.08(5)
S1 Ni S3 129.16(6)
P1 Ni S2 87.43(5)
S1 Ni S2 128.43(6)
S3 Ni S2 101.88(6)
P1 Ni Se 176.60(5)
S1 Ni Se 90.51(4)
S3 Ni Se 95.33(4)
S2 Ni Se 91.75(4)
C1 Se Ni 105.72(15)
C7 S1 Ni 106.85(17)
C13 S2 Ni 103.87(17)
C19 S3 Ni 105.36(18)
C12 P1 C18 108.9(2)
C12 P1 C24 109.4(2)
C18 P1 C24 107.3(2)
C12 P1 Ni 111.34(16)
C18 P1 Ni 108.99(17)
C24 P1 Ni 110.85(16)
C6 C1 C2 117.5(5)
C6 C1 Se 123.6(4)
C2 C1 Se 119.0(4)
C3 C2 C1 121.0(5)
C4 C3 C2 121.0(5)
C3 C4 C5 118.5(5)
C4 C5 C6 120.6(5)
C1 C6 C5 121.3(5)
C8 C7 C12 119.0(5)
C8 C7 S1 120.3(4)
C12 C7 S1 120.6(4)
C9 C8 C7 120.1(5)
C10 C9 C8 121.0(5)
C9 C10 C11 119.5(5)
C10 C11 C12 120.6(5)
C11 C12 C7 119.7(4)
C11 C12 P1 127.7(4)
C7 C12 P1 112.6(4)
C14 C13 C18 117.7(5)
C14 C13 S2 121.8(4)
C18 C13 S2 120.5(4)
C15 C14 C13 121.4(5)
C14 C15 C16 121.1(5)
C15 C16 C17 119.5(5)
C16 C17 C18 119.9(5)
C17 C18 C13 120.4(4)
C17 C18 P1 124.7(4)
C13 C18 P1 114.9(4)
C20 C19 C24 117.4(5)
C20 C19 S3 120.8(4)
C24 C19 S3 121.8(4)
C21 C20 C19 120.9(5)
C22 C21 C20 120.7(5)
C23 C22 C21 119.1(5)
C22 C23 C24 120.9(5)
C23 C24 C19 120.9(4)
C23 C24 P1 125.3(4)
C19 C24 P1 113.8(3)
N1 P2 C37 112.8(2)
N1 P2 C31 115.7(2)
C37 P2 C31 106.1(2)
N1 P2 C25 106.3(2)
C37 P2 C25 107.4(2)
C31 P2 C25 108.2(2)
N1 P3 C43 115.6(2)
N1 P3 C55 108.7(2)
C43 P3 C55 109.0(2)
N1 P3 C49 108.6(2)
C43 P3 C49 107.4(2)
C55 P3 C49 107.2(2)
P3 N1 P2 142.2(3)
C30 C25 C26 120.1(5)
C30 C25 P2 121.3(4)
C26 C25 P2 118.5(4)
C25 C26 C27 119.7(5)
C28 C27 C26 119.6(5)
C27 C28 C29 121.2(5)
C28 C29 C30 119.7(5)
C25 C30 C29 119.6(5)
C36 C31 C32 119.5(5)
C36 C31 P2 119.0(4)
C32 C31 P2 121.4(4)
C33 C32 C31 119.3(5)
C34 C33 C32 120.9(6)
C33 C34 C35 119.7(5)
C36 C35 C34 119.8(6)
C31 C36 C35 120.6(5)
C38 C37 C42 119.8(4)
C38 C37 P2 120.1(4)
C42 C37 P2 120.1(4)
C39 C38 C37 120.2(5)
C38 C39 C40 119.5(5)
C41 C40 C39 121.1(5)
C40 C41 C42 119.5(5)
C37 C42 C41 120.0(5)
C48 C43 C44 119.4(5)
C48 C43 P3 118.7(4)
C44 C43 P3 121.7(4)
C45 C44 C43 120.1(5)
C44 C45 C46 120.2(5)
C47 C46 C45 120.5(5)
C46 C47 C48 119.6(5)
C47 C48 C43 120.1(5)
C54 C49 C50 120.6(4)
C54 C49 P3 118.7(4)
C50 C49 P3 120.6(4)
C51 C50 C49 119.4(5)
C52 C51 C50 120.1(5)
C51 C52 C53 119.7(5)
C54 C53 C52 121.0(5)
C53 C54 C49 119.1(5)
C56 C55 C60 118.7(5)
C56 C55 P3 120.0(4)
C60 C55 P3 121.3(4)
C55 C56 C57 119.9(5)
C58 C57 C56 120.8(5)
C59 C58 C57 119.8(5)
C58 C59 C60 120.1(5)
C55 C60 C59 120.5(5)
C64 O1 C61 108.2(7)
O1 C61 C62 107.0(7)
C63 C62 C61 104.0(8)
C64 C63 C62 111.8(9)
C63 C64 O1 105.3(8)

loop_
_geom_bond_atom_site_label_1
_geom_bond_atom_site_label_2
_geom_bond_distance
Ni P1 2.1371(13)
Ni S1 2.1944(14)
Ni S3 2.2626(14)
Ni S2 2.2905(14)
Ni Se 2.3714(8)
Se C1 1.915(5)
S1 C7 1.772(5)
S2 C13 1.760(5)
S3 C19 1.752(5)
P1 C12 1.785(5)
P1 C18 1.796(5)
P1 C24 1.801(5)
C1 C6 1.386(7)
C1 C2 1.394(7)
C2 C3 1.388(8)
C3 C4 1.373(8)
C4 C5 1.386(8)
C5 C6 1.388(7)
C7 C8 1.392(7)
C7 C12 1.398(7)
C8 C9 1.381(7)
C9 C10 1.370(8)
C10 C11 1.381(7)
C11 C12 1.390(7)
C13 C14 1.392(7)
C13 C18 1.410(7)
C14 C15 1.357(8)
C15 C16 1.376(8)
C16 C17 1.384(7)
C17 C18 1.392(7)
C19 C20 1.396(7)
C19 C24 1.406(7)
C20 C21 1.391(8)
C21 C22 1.384(8)
C22 C23 1.371(7)
C23 C24 1.388(7)
P2 N1 1.581(4)
P2 C37 1.794(5)
P2 C31 1.800(5)
P2 C25 1.811(5)
P3 N1 1.577(4)
P3 C43 1.797(5)
P3 C55 1.809(5)
P3 C49 1.810(5)
C25 C30 1.386(7)
C25 C26 1.386(7)
C26 C27 1.399(7)
C27 C28 1.364(7)
C28 C29 1.376(8)
C29 C30 1.395(7)
C31 C36 1.381(7)
C31 C32 1.397(7)
C32 C33 1.387(8)
C33 C34 1.371(9)
C34 C35 1.391(8)
C35 C36 1.381(7)
C37 C38 1.386(7)
C37 C42 1.390(6)
C38 C39 1.384(7)
C39 C40 1.387(8)
C40 C41 1.368(8)
C41 C42 1.397(7)
C43 C48 1.392(7)
C43 C44 1.392(7)
C44 C45 1.376(8)
C45 C46 1.383(8)
C46 C47 1.378(8)
C47 C48 1.390(7)
C49 C54 1.382(7)
C49 C50 1.395(6)
C50 C51 1.387(7)
C51 C52 1.382(7)
C52 C53 1.382(7)
C53 C54 1.379(7)
C55 C56 1.382(7)
C55 C60 1.386(7)
C56 C57 1.385(7)
C57 C58 1.369(8)
C58 C59 1.363(8)
C59 C60 1.388(8)
O1 C64 1.392(10)
O1 C61 1.406(10)
C61 C62 1.459(11)
C62 C63 1.391(13)
C63 C64 1.389(13)
